data_7216017
loop_
_publ_author_name
'Spencer, Elinor C.'
'Howard, Judith A. K.'
'Baruah, Pranjal K.'
'Sanjayan, Gangadhar J.'

_publ_section_title
;
 The solid-state behaviour of
 4,6-dioxo-5,5-diethylenepyrimidine-2-isobutylurea
;
_journal_issue 6
_journal_name_full CrystEngComm
_journal_page_first 468
_journal_paper_doi 10.1039/b603252d
_journal_volume 8
_journal_year 2006
_chemical_formula_moiety 'C15 H21 N4 O3, (C15 H22 N4 O3)2'
_chemical_formula_sum 'C15 H21.67 N4 O3'
_chemical_formula_weight 306.03
_chemical_name_common 4,6-Dioxo-5,5-diethylenepyrimidine-2-isobutylurea
_chemical_name_systematic
;
4,6-Dioxo-5,5-diethylenepyrimidine-2-isobutylurea
;
_space_group_IT_number 2
_symmetry_cell_setting triclinic
_symmetry_space_group_name_Hall '-P 1'
_symmetry_space_group_name_H-M 'P -1'
_atom_sites_solution_hydrogens mixed
_atom_sites_solution_primary direct
_atom_sites_solution_secondary difmap
_audit_creation_method SHELXL-97
_cell_angle_alpha 73.608(2)
_cell_angle_beta 71.557(2)
_cell_angle_gamma 66.840(2)
_cell_formula_units_Z 6
_cell_length_a 12.0670(6)
_cell_length_b 13.8660(7)
_cell_length_c 17.6218(9)
_cell_measurement_reflns_used 3394
_cell_measurement_temperature 180(2)
_cell_measurement_theta_max 22.609
_cell_measurement_theta_min 2.214
_cell_volume 2529.2(2)
_computing_cell_refinement 'Bruker SMART 1998'
_computing_data_collection 'Bruker SMART 1998'
_computing_data_reduction 'Bruker SAINT 1998'
_computing_molecular_graphics 'Bruker SHELXTL'
_computing_publication_material 'Bruker SHELXTL'
_computing_structure_refinement 'Bruker SHELXTL'
_computing_structure_solution 'Bruker SHELXTL'
_diffrn_ambient_temperature 180(2)
_diffrn_detector_area_resol_mean 8
_diffrn_measured_fraction_theta_full 0.998
_diffrn_measured_fraction_theta_max 0.998
_diffrn_measurement_device_type 'Bruker SMART CCD 1K area detector'
_diffrn_measurement_method \w
_diffrn_radiation_monochromator graphite
_diffrn_radiation_source 'fine-focus sealed tube'
_diffrn_radiation_type MoK\a
_diffrn_radiation_wavelength 0.71073
_diffrn_reflns_av_R_equivalents 0.0778
_diffrn_reflns_av_sigmaI/netI 0.1205
_diffrn_reflns_limit_h_max 14
_diffrn_reflns_limit_h_min -14
_diffrn_reflns_limit_k_max 16
_diffrn_reflns_limit_k_min -16
_diffrn_reflns_limit_l_max 20
_diffrn_reflns_limit_l_min -20
_diffrn_reflns_number 22398
_diffrn_reflns_theta_full 25.00
_diffrn_reflns_theta_max 25.00
_diffrn_reflns_theta_min 1.62
_diffrn_standards_decay_% 0
_diffrn_standards_interval_count 0
_diffrn_standards_interval_time 0
_diffrn_standards_number 0
_exptl_absorpt_coefficient_mu 0.086
_exptl_absorpt_correction_T_max 1
_exptl_absorpt_correction_T_min 0.891717
_exptl_absorpt_correction_type multi-scan
_exptl_absorpt_process_details
;
SADABS (Sheldrick, G. M. (1998)).
Program for Absorption Correction.
University of G\"ottingen, Germany.
;
_exptl_crystal_colour colourless
_exptl_crystal_density_diffrn 1.206
_exptl_crystal_density_meas ?
_exptl_crystal_density_method 'not measured'
_exptl_crystal_description Block
_exptl_crystal_F_000 982
_exptl_crystal_size_max 0.21
_exptl_crystal_size_mid 0.17
_exptl_crystal_size_min 0.05
_refine_diff_density_max 0.453
_refine_diff_density_min -0.287
_refine_diff_density_rms 0.048
_refine_ls_extinction_coef 'not refined'
_refine_ls_extinction_method none
_refine_ls_goodness_of_fit_ref 0.946
_refine_ls_hydrogen_treatment mixed
_refine_ls_matrix_type full
_refine_ls_number_parameters 642
_refine_ls_number_reflns 8896
_refine_ls_number_restraints 0
_refine_ls_restrained_S_all 0.946
_refine_ls_R_factor_all 0.1709
_refine_ls_R_factor_gt 0.0669
_refine_ls_shift/su_max 0.000
_refine_ls_shift/su_mean 0.000
_refine_ls_structure_factor_coef Fsqd
_refine_ls_weighting_details 'calc w=1/[\s^2^(Fo^2^)+(0.0832P)^2^+0.0000P] where P=(Fo^2^+2Fc^2^)/3'
_refine_ls_weighting_scheme calc
_refine_ls_wR_factor_gt 0.1472
_refine_ls_wR_factor_ref 0.1811
_reflns_number_gt 4049
_reflns_number_total 8896
_reflns_threshold_expression >2sigma(I)
_cod_duplicate_entry 7203370
_cod_data_source_file b603252d.cif
_cod_data_source_block gamma_form
_cod_depositor_comments
;
The following automatic conversions were performed:

'_symmetry_cell_setting' value 'Triclinic' changed to 'triclinic'
according to
/usr/data/users/saulius/automatic-downloads/retrospective/RSC/lib/dictionaries/cif_core.dic
dictionary named 'cif_core.dic' version 2.4.2 from 2011-04-26.

Automatic conversion script
Id: cif_fix_values 2281 2013-09-26 08:29:07Z andrius 

The following automatic conversions were performed:

'_exptl_crystal_density_meas' value 'not measured' was changed to '?'
- the value is perceived as not measured.

Automatic conversion script
Id: cif_fix_values 3008 2015-01-20 13:52:24Z robertas 
;
_cod_original_sg_symbol_Hall '-p 1'
_cod_original_sg_symbol_H-M P-1
_cod_database_code 7216017

loop_
_symmetry_equiv_pos_as_xyz
'x, y, z'
'-x, -y, -z'

loop_
_atom_site_label
_atom_site_type_symbol
_atom_site_fract_x
_atom_site_fract_y
_atom_site_fract_z
_atom_site_U_iso_or_equiv
_atom_site_adp_type
_atom_site_occupancy
_atom_site_symmetry_multiplicity
_atom_site_calc_flag
_atom_site_refinement_flags
_atom_site_disorder_assembly
_atom_site_disorder_group
C1 C 0.2348(6) 0.3562(5) 0.1927(4) 0.0996(18) Uani 1 1 d . . .
H1A H 0.1605 0.4157 0.1973 0.120 Uiso 1 1 calc R . .
H1B H 0.2615 0.3126 0.2403 0.120 Uiso 1 1 calc R . .
C2 C 0.2988(5) 0.3346(4) 0.1228(3) 0.0718(14) Uani 1 1 d . . .
H2 H 0.3726 0.2745 0.1207 0.086 Uiso 1 1 calc R . .
C3 C 0.2663(4) 0.3971(3) 0.0440(3) 0.0541(11) Uani 1 1 d . . .
H3A H 0.3279 0.4332 0.0137 0.065 Uiso 1 1 calc R . .
H3B H 0.1844 0.4531 0.0557 0.065 Uiso 1 1 calc R . .
C4 C 0.2616(3) 0.3303(3) -0.0112(2) 0.0394(9) Uani 1 1 d . . .
C5 C 0.2325(4) 0.4037(3) -0.0924(2) 0.0475(10) Uani 1 1 d . . .
H5A H 0.1525 0.4618 -0.0804 0.057 Uiso 1 1 calc R . .
H5B H 0.2978 0.4367 -0.1198 0.057 Uiso 1 1 calc R . .
C6 C 0.2257(4) 0.3449(3) -0.1482(2) 0.0525(11) Uani 1 1 d . . .
H6 H 0.3010 0.2977 -0.1743 0.063 Uiso 1 1 calc R . .
C7 C 0.1218(4) 0.3537(4) -0.1640(2) 0.0632(13) Uani 1 1 d . . .
H7A H 0.0449 0.4002 -0.1390 0.076 Uiso 1 1 calc R . .
H7B H 0.1240 0.3135 -0.2005 0.076 Uiso 1 1 calc R . .
C8 C 0.3882(3) 0.2449(3) -0.0288(2) 0.0382(9) Uani 1 1 d . . .
C9 C 0.1555(3) 0.2872(3) 0.0301(2) 0.0377(9) Uani 1 1 d . . .
C10 C 0.3061(3) 0.1094(3) 0.03009(19) 0.0307(8) Uani 1 1 d . . .
C11 C 0.2305(3) -0.0447(3) 0.0853(2) 0.0374(9) Uani 1 1 d . . .
C12 C 0.1935(4) -0.2155(3) 0.1306(2) 0.0514(11) Uani 1 1 d . . .
H12A H 0.1137 -0.1720 0.1613 0.062 Uiso 1 1 calc R . .
H12B H 0.2331 -0.2757 0.1702 0.062 Uiso 1 1 calc R . .
C13 C 0.1675(4) -0.2598(4) 0.0709(3) 0.0648(14) Uani 1 1 d . . .
H13 H 0.118(4) -0.306(3) 0.103(2) 0.069(13) Uiso 1 1 d . . .
C14 C 0.2854(5) -0.3249(4) 0.0188(4) 0.0945(18) Uani 1 1 d . . .
H14A H 0.3336 -0.2787 -0.0149 0.142 Uiso 1 1 calc R . .
H14B H 0.2639 -0.3552 -0.0162 0.142 Uiso 1 1 calc R . .
H14C H 0.3348 -0.3826 0.0541 0.142 Uiso 1 1 calc R . .
C15 C 0.0859(5) -0.1721(4) 0.0189(3) 0.0828(15) Uani 1 1 d . . .
H15A H 0.0068 -0.1368 0.0538 0.124 Uiso 1 1 calc R . .
H15B H 0.0707 -0.2028 -0.0190 0.124 Uiso 1 1 calc R . .
H15C H 0.1274 -0.1199 -0.0119 0.124 Uiso 1 1 calc R . .
C16 C 0.9010(4) 0.3598(4) 0.6183(3) 0.0693(13) Uani 1 1 d . . .
H16A H 0.9172 0.2855 0.6380 0.083 Uiso 1 1 calc R . .
H16B H 0.8671 0.4077 0.6556 0.083 Uiso 1 1 calc R . .
C17 C 0.9255(4) 0.3960(4) 0.5400(3) 0.0586(12) Uani 1 1 d . . .
H17 H 0.9079 0.4708 0.5230 0.070 Uiso 1 1 calc R . .
C18 C 0.9790(3) 0.3293(3) 0.4749(2) 0.0510(11) Uani 1 1 d . . .
H18A H 0.9940 0.2535 0.5011 0.061 Uiso 1 1 calc R . .
H18B H 1.0601 0.3370 0.4437 0.061 Uiso 1 1 calc R . .
C19 C 0.8957(3) 0.3587(3) 0.4152(2) 0.0404(9) Uani 1 1 d . . .
C20 C 0.9529(4) 0.2787(3) 0.3558(3) 0.0588(12) Uani 1 1 d . . .
H20A H 1.0335 0.2852 0.3221 0.071 Uiso 1 1 calc R . .
H20B H 0.9687 0.2053 0.3875 0.071 Uiso 1 1 calc R . .
C21 C 0.8702(5) 0.2972(4) 0.3009(3) 0.0737(15) Uani 1 1 d . . .
H21 H 0.7958 0.2808 0.3251 0.088 Uiso 1 1 calc R . .
C22 C 0.8920(6) 0.3332(4) 0.2246(3) 0.1018(19) Uani 1 1 d . . .
H22A H 0.9654 0.3506 0.1981 0.122 Uiso 1 1 calc R . .
H22B H 0.8349 0.3426 0.1942 0.122 Uiso 1 1 calc R . .
C23 C 0.8910(4) 0.4674(3) 0.3657(2) 0.0398(9) Uani 1 1 d . . .
C24 C 0.7701(3) 0.3505(3) 0.4633(2) 0.0414(9) Uani 1 1 d . . .
C25 C 0.6701(3) 0.5284(3) 0.4198(2) 0.0334(9) Uani 1 1 d . . .
C26 C 0.5523(4) 0.7195(3) 0.3820(2) 0.0367(9) Uani 1 1 d . . .
C27 C 0.4078(4) 0.9025(3) 0.3695(3) 0.0570(12) Uani 1 1 d . . .
H27A H 0.4787 0.9149 0.3258 0.068 Uiso 1 1 calc R . .
H27B H 0.3913 0.9441 0.4116 0.068 Uiso 1 1 calc R . .
C28 C 0.2953(4) 0.9411(4) 0.3349(3) 0.0653(13) Uani 1 1 d . . .
H28 H 0.222(4) 0.932(3) 0.385(2) 0.062(12) Uiso 1 1 d . . .
C29 C 0.3130(6) 0.8805(5) 0.2708(3) 0.114(2) Uani 1 1 d . . .
H29A H 0.3834 0.8892 0.2261 0.171 Uiso 1 1 calc R . .
H29B H 0.2378 0.9082 0.2500 0.171 Uiso 1 1 calc R . .
H29C H 0.3292 0.8047 0.2946 0.171 Uiso 1 1 calc R . .
C30 C 0.2633(5) 1.0609(4) 0.3020(4) 0.113(2) Uani 1 1 d . . .
H30A H 0.3269 1.0735 0.2533 0.169 Uiso 1 1 calc R . .
H30B H 0.2599 1.0970 0.3436 0.169 Uiso 1 1 calc R . .
H30C H 0.1826 1.0890 0.2881 0.169 Uiso 1 1 calc R . .
C31 C 0.8975(9) 1.0082(7) 0.4377(6) 0.159(4) Uani 1 1 d . . .
H31A H 0.8309 1.0725 0.4467 0.191 Uiso 1 1 calc R . .
H31B H 0.9368 0.9643 0.4804 0.191 Uiso 1 1 calc R . .
C33 C 0.8989(5) 1.0241(4) 0.2968(3) 0.0748(15) Uani 1 1 d . . .
H33A H 0.9759 0.9968 0.2559 0.090 Uiso 1 1 calc R . .
H33B H 0.8728 1.1030 0.2845 0.090 Uiso 1 1 calc R . .
C34 C 0.7964(4) 0.9899(3) 0.2870(2) 0.0502(11) Uani 1 1 d . B .
C35 C 0.7902(4) 1.0214(3) 0.1961(2) 0.0629(13) Uani 1 1 d . . .
H35A H 0.7649 1.1000 0.1802 0.076 Uiso 1 1 calc R . .
H35B H 0.8741 0.9911 0.1623 0.076 Uiso 1 1 calc R . .
C36 C 0.6998(5) 0.9830(5) 0.1775(3) 0.094(2) Uani 1 1 d . . .
H36 H 0.7161 0.9082 0.1887 0.113 Uiso 1 1 calc R . .
C37 C 0.6073(6) 1.0400(6) 0.1493(3) 0.130(3) Uani 1 1 d . . .
H37A H 0.5869 1.1153 0.1371 0.156 Uiso 1 1 calc R . .
H37B H 0.5571 1.0081 0.1401 0.156 Uiso 1 1 calc R . .
C38 C 0.8344(3) 0.8708(3) 0.3119(2) 0.0394(9) Uani 1 1 d . . .
C39 C 0.6760(4) 1.0464(3) 0.3409(3) 0.0686(14) Uani 1 1 d . . .
C40 C 0.6730(3) 0.8946(3) 0.4339(2) 0.0341(9) Uani 1 1 d . . .
C41 C 0.6525(4) 0.7345(3) 0.5363(2) 0.0423(10) Uani 1 1 d . . .
C42A C 0.6255(8) 0.5954(6) 0.6492(5) 0.049(3) Uiso 0.520(10) 1 d P A 1
H42A H 0.6470 0.5481 0.6101 0.059 Uiso 0.520(10) 1 calc PR A 1
H42B H 0.7044 0.5875 0.6602 0.059 Uiso 0.520(10) 1 calc PR A 1
C42B C 0.5576(10) 0.5970(7) 0.6312(5) 0.050(3) Uiso 0.480(10) 1 d P A 2
H42C H 0.5181 0.5944 0.5908 0.060 Uiso 0.480(10) 1 calc PR A 2
H42D H 0.6414 0.5427 0.6227 0.060 Uiso 0.480(10) 1 calc PR A 2
C43A C 0.5622(10) 0.5562(7) 0.7163(5) 0.056(3) Uiso 0.520(10) 1 d P A 1
C43B C 0.5015(9) 0.5651(7) 0.6960(6) 0.052(3) Uiso 0.480(10) 1 d P A 2
C44 C 0.4744(6) 0.6131(4) 0.7785(3) 0.114(2) Uani 1 1 d . . .
H44A H 0.4634 0.6866 0.7775 0.170 Uiso 1 1 d R A .
H44B H 0.4701 0.5757 0.8343 0.170 Uiso 1 1 d R . .
H44C H 0.4053 0.6129 0.7617 0.170 Uiso 1 1 d R A .
C45 C 0.5547(5) 0.4404(4) 0.7289(3) 0.0973(19) Uani 1 1 d . . .
H45A H 0.6047 0.3939 0.6897 0.146 Uiso 1 1 d R A .
H45B H 0.4758 0.4293 0.7556 0.146 Uiso 1 1 d R . .
H45C H 0.5956 0.4298 0.7714 0.146 Uiso 1 1 d R . .
N1 N 0.4052(2) 0.1376(2) -0.00656(17) 0.0341(7) Uani 1 1 d . . .
N2 N 0.1889(3) 0.1768(3) 0.04822(18) 0.0374(8) Uani 1 1 d . . .
H2N H 0.139(3) 0.147(3) 0.070(2) 0.030(11) Uiso 1 1 d . . .
N3 N 0.3226(3) 0.0038(3) 0.05047(18) 0.0345(8) Uani 1 1 d . . .
H3N H 0.393(3) -0.034(2) 0.0372(17) 0.015(9) Uiso 1 1 d . . .
N4 N 0.2735(3) -0.1497(3) 0.09217(18) 0.0408(8) Uani 1 1 d . . .
H4N H 0.358(4) -0.187(3) 0.077(2) 0.046(11) Uiso 1 1 d . . .
N5 N 0.7753(3) 0.5444(3) 0.36911(19) 0.0392(8) Uani 1 1 d . . .
N6 N 0.6629(3) 0.4365(2) 0.46571(17) 0.0370(7) Uani 1 1 d . . .
N7 N 0.5635(3) 0.6136(2) 0.42294(18) 0.0362(8) Uani 1 1 d . . .
H7N H 0.493(3) 0.608(2) 0.459(2) 0.033(10) Uiso 1 1 d . . .
N8 N 0.4406(3) 0.7887(2) 0.4056(2) 0.0469(9) Uani 1 1 d . . .
H8N H 0.371(4) 0.768(3) 0.441(2) 0.065(13) Uiso 1 1 d . . .
N9 N 0.7772(3) 0.8336(3) 0.38939(19) 0.0371(8) Uani 1 1 d . B .
H9N H 0.797(3) 0.767(3) 0.408(2) 0.050(13) Uiso 1 1 d . . .
N10 N 0.6199(3) 0.9975(2) 0.41285(18) 0.0475(9) Uani 1 1 d . B .
N11 N 0.6180(3) 0.8458(2) 0.50625(18) 0.0369(8) Uani 1 1 d . B .
H11N H 0.548(4) 0.888(3) 0.531(2) 0.060(14) Uiso 1 1 d . . .
N12 N 0.5779(4) 0.7072(3) 0.6053(2) 0.0694(13) Uani 1 1 d . A .
H12N H 0.513(4) 0.751(3) 0.626(2) 0.058(14) Uiso 1 1 d . . .
O1 O 0.4782(2) 0.2749(2) -0.06404(17) 0.0569(8) Uani 1 1 d . . .
O2 O 0.0482(2) 0.3423(2) 0.04659(16) 0.0528(7) Uani 1 1 d . . .
O3 O 0.1206(2) 0.0097(2) 0.10764(15) 0.0488(7) Uani 1 1 d . . .
O4 O 0.9822(2) 0.4889(2) 0.32337(16) 0.0547(8) Uani 1 1 d . . .
O5 O 0.7657(2) 0.2621(2) 0.50270(17) 0.0586(8) Uani 1 1 d . . .
O6 O 0.6403(2) 0.74186(19) 0.33104(15) 0.0470(7) Uani 1 1 d . . .
O7 O 0.9147(2) 0.8098(2) 0.26944(15) 0.0491(7) Uani 1 1 d . . .
O8A O 0.5990(7) 1.1382(5) 0.3049(4) 0.050(3) Uiso 0.431(12) 1 d P B 1
O8B O 0.6478(5) 1.1459(4) 0.3282(3) 0.045(2) Uiso 0.569(12) 1 d P B 2
O9 O 0.7441(3) 0.6718(2) 0.50016(15) 0.0524(7) Uani 1 1 d . B .
H5N H 0.766(3) 0.610(3) 0.344(2) 0.047(12) Uiso 1 1 d . . .
C32 C 0.9277(9) 0.9855(8) 0.3806(4) 0.159(5) Uani 1 1 d . . .
H32 H 0.9945 0.9198 0.3814 0.191 Uiso 1 1 calc R . .

loop_
_atom_site_aniso_label
_atom_site_aniso_U_11
_atom_site_aniso_U_22
_atom_site_aniso_U_33
_atom_site_aniso_U_23
_atom_site_aniso_U_13
_atom_site_aniso_U_12
C1 0.101(5) 0.111(5) 0.101(5) -0.018(4) -0.024(4) -0.050(4)
C2 0.068(3) 0.080(4) 0.071(4) -0.039(3) -0.008(3) -0.017(3)
C3 0.049(3) 0.049(3) 0.065(3) -0.022(2) -0.008(2) -0.013(2)
C4 0.037(2) 0.033(2) 0.043(2) -0.0091(18) -0.0061(17) -0.0081(18)
C5 0.043(2) 0.037(2) 0.052(3) 0.000(2) -0.0047(19) -0.0125(19)
C6 0.053(3) 0.047(3) 0.045(3) 0.000(2) -0.008(2) -0.011(2)
C7 0.067(3) 0.073(3) 0.044(3) -0.005(2) -0.006(2) -0.028(3)
C8 0.034(2) 0.036(2) 0.043(2) -0.0075(18) -0.0076(17) -0.0104(19)
C9 0.034(2) 0.039(2) 0.033(2) -0.0060(18) -0.0046(17) -0.0079(19)
C10 0.027(2) 0.033(2) 0.030(2) -0.0075(16) -0.0062(15) -0.0062(18)
C11 0.033(2) 0.042(3) 0.037(2) 0.0001(18) -0.0051(17) -0.020(2)
C12 0.042(2) 0.046(3) 0.061(3) 0.006(2) -0.006(2) -0.024(2)
C13 0.061(3) 0.050(3) 0.091(4) 0.000(3) -0.017(3) -0.035(3)
C14 0.086(4) 0.074(4) 0.135(5) -0.053(4) -0.014(4) -0.024(3)
C15 0.080(4) 0.086(4) 0.095(4) -0.006(3) -0.039(3) -0.033(3)
C16 0.060(3) 0.074(3) 0.065(3) -0.011(3) -0.018(2) -0.010(3)
C17 0.055(3) 0.059(3) 0.063(3) -0.008(3) -0.014(2) -0.022(2)
C18 0.034(2) 0.047(3) 0.056(3) -0.001(2) -0.0066(19) -0.006(2)
C19 0.034(2) 0.032(2) 0.046(2) -0.0040(18) -0.0054(18) -0.0072(18)
C20 0.061(3) 0.043(3) 0.059(3) -0.014(2) 0.003(2) -0.015(2)
C21 0.105(4) 0.052(3) 0.063(3) -0.022(3) 0.001(3) -0.033(3)
C22 0.144(6) 0.104(5) 0.067(4) -0.013(3) -0.007(4) -0.067(4)
C23 0.036(2) 0.039(2) 0.042(2) -0.0109(18) -0.0024(18) -0.012(2)
C24 0.036(2) 0.035(2) 0.047(2) -0.0032(19) -0.0076(18) -0.011(2)
C25 0.033(2) 0.035(2) 0.031(2) -0.0076(17) -0.0075(16) -0.0097(19)
C26 0.041(2) 0.029(2) 0.039(2) 0.0008(18) -0.0121(19) -0.013(2)
C27 0.051(3) 0.034(2) 0.075(3) 0.001(2) -0.012(2) -0.012(2)
C28 0.057(3) 0.054(3) 0.060(3) 0.011(3) -0.015(3) -0.006(2)
C29 0.139(6) 0.110(5) 0.075(4) -0.011(4) -0.052(4) -0.006(4)
C30 0.083(4) 0.052(3) 0.140(5) 0.027(3) -0.019(4) 0.007(3)
C31 0.236(10) 0.184(9) 0.145(8) 0.020(7) -0.070(7) -0.174(8)
C33 0.104(4) 0.069(3) 0.059(3) -0.022(3) 0.025(3) -0.062(3)
C34 0.062(3) 0.040(2) 0.038(2) -0.0054(19) 0.0084(19) -0.022(2)
C35 0.055(3) 0.056(3) 0.044(3) 0.005(2) 0.007(2) -0.009(2)
C36 0.058(3) 0.120(5) 0.059(3) 0.038(3) -0.018(3) -0.019(3)
C37 0.099(5) 0.176(7) 0.074(4) 0.020(4) -0.014(4) -0.039(5)
C38 0.036(2) 0.047(3) 0.035(2) -0.009(2) -0.0014(18) -0.018(2)
C39 0.076(3) 0.032(3) 0.056(3) -0.002(2) 0.016(2) -0.005(2)
C40 0.036(2) 0.036(2) 0.032(2) -0.0090(18) -0.0041(17) -0.0146(19)
C41 0.056(3) 0.032(2) 0.031(2) 0.0002(18) -0.007(2) -0.013(2)
C44 0.143(6) 0.083(4) 0.078(4) -0.008(3) 0.005(4) -0.029(4)
C45 0.116(5) 0.053(3) 0.102(4) 0.005(3) -0.003(3) -0.036(3)
N1 0.0300(17) 0.0307(18) 0.0397(18) -0.0049(14) -0.0065(14) -0.0103(14)
N2 0.0295(19) 0.036(2) 0.0390(19) -0.0040(15) 0.0004(15) -0.0119(17)
N3 0.0230(18) 0.032(2) 0.0418(19) -0.0058(15) -0.0028(14) -0.0061(16)
N4 0.0306(19) 0.034(2) 0.052(2) -0.0001(16) -0.0044(15) -0.0150(17)
N5 0.0341(19) 0.030(2) 0.0423(19) -0.0035(16) -0.0006(15) -0.0078(16)
N6 0.0358(18) 0.0274(18) 0.0426(18) -0.0012(15) -0.0084(14) -0.0093(15)
N7 0.0312(18) 0.0291(19) 0.0405(19) -0.0023(15) -0.0039(15) -0.0084(16)
N8 0.034(2) 0.0322(19) 0.063(2) -0.0041(17) -0.0039(17) -0.0087(17)
N9 0.0353(19) 0.033(2) 0.039(2) -0.0064(16) 0.0002(15) -0.0140(16)
N10 0.053(2) 0.030(2) 0.0395(19) 0.0012(15) 0.0073(15) -0.0128(17)
N11 0.0365(19) 0.0319(19) 0.0318(18) -0.0007(15) -0.0015(15) -0.0092(16)
N12 0.087(3) 0.035(2) 0.041(2) 0.0039(18) 0.019(2) -0.007(2)
O1 0.0354(16) 0.0380(16) 0.088(2) -0.0051(15) -0.0030(15) -0.0156(13)
O2 0.0341(16) 0.0432(17) 0.0626(18) -0.0093(14) -0.0004(13) -0.0026(14)
O3 0.0276(15) 0.0450(17) 0.0607(18) -0.0026(13) 0.0001(13) -0.0116(13)
O4 0.0382(16) 0.0491(17) 0.0664(19) -0.0073(14) 0.0029(14) -0.0177(14)
O5 0.0436(17) 0.0302(16) 0.080(2) 0.0067(15) -0.0035(14) -0.0101(13)
O6 0.0426(16) 0.0369(16) 0.0494(16) 0.0018(12) -0.0028(13) -0.0136(13)
O7 0.0439(16) 0.0495(17) 0.0434(16) -0.0123(14) 0.0030(13) -0.0125(14)
O9 0.0591(19) 0.0337(16) 0.0425(16) -0.0033(13) 0.0000(14) -0.0046(14)
C32 0.265(10) 0.264(10) 0.054(4) -0.063(5) 0.052(5) -0.243(9)

loop_
_atom_type_symbol
_atom_type_description
_atom_type_scat_dispersion_real
_atom_type_scat_dispersion_imag
_atom_type_scat_source
C C 0.0033 0.0016 'International Tables Vol C Tables 4.2.6.8 and 6.1.1.4'
H H 0.0000 0.0000 'International Tables Vol C Tables 4.2.6.8 and 6.1.1.4'
N N 0.0061 0.0033 'International Tables Vol C Tables 4.2.6.8 and 6.1.1.4'
O O 0.0106 0.0060 'International Tables Vol C Tables 4.2.6.8 and 6.1.1.4'

loop_
_geom_angle_atom_site_label_1
_geom_angle_atom_site_label_2
_geom_angle_atom_site_label_3
_geom_angle
C2 C1 H1A 120.0
C2 C1 H1B 120.0
H1A C1 H1B 120.0
C1 C2 C3 124.8(5)
C1 C2 H2 117.6
C3 C2 H2 117.6
C2 C3 C4 114.7(3)
C2 C3 H3A 108.6
C4 C3 H3A 108.6
C2 C3 H3B 108.6
C4 C3 H3B 108.6
H3A C3 H3B 107.6
C9 C4 C8 114.4(3)
C9 C4 C3 108.8(3)
C8 C4 C3 107.9(3)
C9 C4 C5 106.8(3)
C8 C4 C5 109.5(3)
C3 C4 C5 109.5(3)
C6 C5 C4 112.4(3)
C6 C5 H5A 109.1
C4 C5 H5A 109.1
C6 C5 H5B 109.1
C4 C5 H5B 109.1
H5A C5 H5B 107.9
C7 C6 C5 124.3(4)
C7 C6 H6 117.8
C5 C6 H6 117.8
C6 C7 H7A 120.0
C6 C7 H7B 120.0
H7A C7 H7B 120.0
O1 C8 N1 119.7(3)
O1 C8 C4 117.5(3)
N1 C8 C4 122.8(3)
O2 C9 N2 120.5(3)
O2 C9 C4 124.1(3)
N2 C9 C4 115.4(3)
N1 C10 N2 125.6(3)
N1 C10 N3 117.4(3)
N2 C10 N3 117.0(3)
O3 C11 N4 125.4(3)
O3 C11 N3 120.7(3)
N4 C11 N3 113.9(3)
N4 C12 C13 113.9(3)
N4 C12 H12A 108.8
C13 C12 H12A 108.8
N4 C12 H12B 108.8
C13 C12 H12B 108.8
H12A C12 H12B 107.7
C15 C13 C12 111.2(4)
C15 C13 C14 111.3(5)
C12 C13 C14 112.5(4)
C15 C13 H13 105(2)
C12 C13 H13 107(2)
C14 C13 H13 109(2)
C13 C14 H14A 109.5
C13 C14 H14B 109.5
H14A C14 H14B 109.5
C13 C14 H14C 109.5
H14A C14 H14C 109.5
H14B C14 H14C 109.5
C13 C15 H15A 109.5
C13 C15 H15B 109.5
H15A C15 H15B 109.5
C13 C15 H15C 109.5
H15A C15 H15C 109.5
H15B C15 H15C 109.5
C17 C16 H16A 120.0
C17 C16 H16B 120.0
H16A C16 H16B 120.0
C16 C17 C18 125.4(4)
C16 C17 H17 117.3
C18 C17 H17 117.3
C17 C18 C19 114.0(3)
C17 C18 H18A 108.7
C19 C18 H18A 108.7
C17 C18 H18B 108.7
C19 C18 H18B 108.7
H18A C18 H18B 107.6
C23 C19 C24 114.1(3)
C23 C19 C18 108.3(3)
C24 C19 C18 108.7(3)
C23 C19 C20 107.8(3)
C24 C19 C20 108.0(3)
C18 C19 C20 109.9(3)
C21 C20 C19 112.4(3)
C21 C20 H20A 109.1
C19 C20 H20A 109.1
C21 C20 H20B 109.1
C19 C20 H20B 109.1
H20A C20 H20B 107.9
C22 C21 C20 125.2(5)
C22 C21 H21 117.4
C20 C21 H21 117.4
C21 C22 H22A 120.0
C21 C22 H22B 120.0
H22A C22 H22B 120.0
O4 C23 N5 119.9(3)
O4 C23 C19 123.4(3)
N5 C23 C19 116.7(3)
O5 C24 N6 119.3(3)
O5 C24 C19 117.9(3)
N6 C24 C19 122.8(3)
N6 C25 N7 117.3(3)
N6 C25 N5 125.3(3)
N7 C25 N5 117.4(3)
O6 C26 N8 125.6(3)
O6 C26 N7 121.6(3)
N8 C26 N7 112.8(3)
N8 C27 C28 111.9(3)
N8 C27 H27A 109.2
C28 C27 H27A 109.2
N8 C27 H27B 109.2
C28 C27 H27B 109.2
H27A C27 H27B 107.9
C29 C28 C27 112.3(4)
C29 C28 C30 111.7(4)
C27 C28 C30 108.9(4)
C29 C28 H28 112(2)
C27 C28 H28 105(2)
C30 C28 H28 106(2)
C28 C29 H29A 109.5
C28 C29 H29B 109.5
H29A C29 H29B 109.5
C28 C29 H29C 109.5
H29A C29 H29C 109.5
H29B C29 H29C 109.5
C28 C30 H30A 109.5
C28 C30 H30B 109.5
H30A C30 H30B 109.5
C28 C30 H30C 109.5
H30A C30 H30C 109.5
H30B C30 H30C 109.5
C32 C31 H31A 120.0
C32 C31 H31B 120.0
H31A C31 H31B 120.0
C32 C33 C34 115.0(4)
C32 C33 H33A 108.5
C34 C33 H33A 108.5
C32 C33 H33B 108.5
C34 C33 H33B 108.5
H33A C33 H33B 107.5
C38 C34 C39 112.5(3)
C38 C34 C35 109.4(3)
C39 C34 C35 111.7(4)
C38 C34 C33 107.0(3)
C39 C34 C33 107.2(4)
C35 C34 C33 109.0(3)
C36 C35 C34 113.8(3)
C36 C35 H35A 108.8
C34 C35 H35A 108.8
C36 C35 H35B 108.8
C34 C35 H35B 108.8
H35A C35 H35B 107.7
C37 C36 C35 126.6(7)
C37 C36 H36 116.7
C35 C36 H36 116.7
C36 C37 H37A 120.0
C36 C37 H37B 120.0
H37A C37 H37B 120.0
O7 C38 N9 121.0(4)
O7 C38 C34 123.3(3)
N9 C38 C34 115.6(3)
O8B C39 N10 118.5(4)
O8B C39 O8A 38.4(3)
N10 C39 O8A 115.1(4)
O8B C39 C34 114.6(4)
N10 C39 C34 123.9(4)
O8A C39 C34 117.2(4)
N10 C40 N9 125.1(3)
N10 C40 N11 117.1(3)
N9 C40 N11 117.8(3)
O9 C41 N12 124.8(4)
O9 C41 N11 121.3(3)
N12 C41 N11 114.0(4)
C43A C42A N12 123.1(7)
C43A C42A H42A 106.6
N12 C42A H42A 106.6
C43A C42A H42B 106.6
N12 C42A H42B 106.6
H42A C42A H42B 106.5
C43B C42B N12 125.4(8)
C43B C42B H42C 106.0
N12 C42B H42C 106.0
C43B C42B H42D 106.0
N12 C42B H42D 106.0
H42C C42B H42D 106.3
C42A C43A C44 126.5(8)
C42A C43A C45 120.7(7)
C44 C43A C45 111.6(6)
C42B C43B C45 115.6(8)
C42B C43B C44 122.9(8)
C45 C43B C44 100.7(6)
C42B C43B H44C 135.9
C45 C43B H44C 107.5
C44 C43B H44C 35.6
H44C C44 C43A 91.8
H44C C44 C43B 60.6
C43A C44 C43B 31.5(4)
H44C C44 H44A 107.8
C43A C44 H44A 121.9
C43B C44 H44A 123.5
H44C C44 H44B 107.9
C43A C44 H44B 117.2
C43B C44 H44B 128.6
H44A C44 H44B 107.9
H44C C44 H44C 0.0
C43A C44 H44C 91.8
C43B C44 H44C 60.6
H44A C44 H44C 107.8
H44B C44 H44C 107.9
C43A C45 C43B 31.6(4)
C43A C45 H45A 121.4
C43B C45 H45A 118.2
C43A C45 H45B 118.6
C43B C45 H45B 97.5
H45A C45 H45B 112.1
C43A C45 H45C 79.4
C43B C45 H45C 108.4
H45A C45 H45C 112.3
H45B C45 H45C 106.9
C10 N1 C8 117.5(3)
C10 N2 C9 124.4(3)
C10 N2 H2N 113(2)
C9 N2 H2N 122(2)
C10 N3 C11 127.4(3)
C10 N3 H3N 114(2)
C11 N3 H3N 118(2)
C11 N4 C12 122.4(3)
C11 N4 H4N 121(2)
C12 N4 H4N 116(2)
C25 N5 C23 123.1(3)
C25 N5 H5N 114(2)
C23 N5 H5N 122(2)
C25 N6 C24 117.6(3)
C25 N7 C26 126.2(3)
C25 N7 H7N 120(2)
C26 N7 H7N 113(2)
C26 N8 C27 121.9(3)
C26 N8 H8N 123(2)
C27 N8 H8N 114(2)
C40 N9 C38 123.5(3)
C40 N9 H9N 115(3)
C38 N9 H9N 120(3)
C40 N10 C39 117.0(3)
C40 N11 C41 126.0(3)
C40 N11 H11N 114(3)
C41 N11 H11N 119(3)
C41 N12 C42A 115.8(5)
C41 N12 C42B 123.4(5)
C42A N12 C42B 36.5(4)
C41 N12 H12N 122(3)
C42A N12 H12N 122(3)
C42B N12 H12N 107(3)
C31 C32 C33 140.3(13)
C31 C32 H32 109.8
C33 C32 H32 109.8

loop_
_geom_bond_atom_site_label_1
_geom_bond_atom_site_label_2
_geom_bond_distance
C1 C2 1.276(7)
C1 H1A 0.9500
C1 H1B 0.9500
C2 C3 1.494(6)
C2 H2 0.9500
C3 C4 1.545(5)
C3 H3A 0.9900
C3 H3B 0.9900
C4 C9 1.514(5)
C4 C8 1.523(5)
C4 C5 1.557(5)
C5 C6 1.481(5)
C5 H5A 0.9900
C5 H5B 0.9900
C6 C7 1.322(6)
C6 H6 0.9500
C7 H7A 0.9500
C7 H7B 0.9500
C8 O1 1.234(4)
C8 N1 1.375(4)
C9 O2 1.205(4)
C9 N2 1.388(5)
C10 N1 1.319(4)
C10 N2 1.348(4)
C10 N3 1.354(4)
C11 O3 1.238(4)
C11 N4 1.323(4)
C11 N3 1.409(4)
C12 N4 1.468(4)
C12 C13 1.520(6)
C12 H12A 0.9900
C12 H12B 0.9900
C13 C15 1.513(6)
C13 C14 1.520(6)
C13 H13 0.99(4)
C14 H14A 0.9800
C14 H14B 0.9800
C14 H14C 0.9800
C15 H15A 0.9800
C15 H15B 0.9800
C15 H15C 0.9800
C16 C17 1.309(6)
C16 H16A 0.9500
C16 H16B 0.9500
C17 C18 1.499(6)
C17 H17 0.9500
C18 C19 1.547(5)
C18 H18A 0.9900
C18 H18B 0.9900
C19 C23 1.502(5)
C19 C24 1.515(5)
C19 C20 1.547(5)
C20 C21 1.506(7)
C20 H20A 0.9900
C20 H20B 0.9900
C21 C22 1.276(6)
C21 H21 0.9500
C22 H22A 0.9500
C22 H22B 0.9500
C23 O4 1.212(4)
C23 N5 1.380(5)
C24 O5 1.239(4)
C24 N6 1.370(4)
C25 N6 1.322(4)
C25 N7 1.360(4)
C25 N5 1.360(4)
C26 O6 1.237(4)
C26 N8 1.328(5)
C26 N7 1.416(4)
C27 N8 1.467(5)
C27 C28 1.507(6)
C27 H27A 0.9900
C27 H27B 0.9900
C28 C29 1.506(7)
C28 C30 1.529(6)
C28 H28 1.05(4)
C29 H29A 0.9800
C29 H29B 0.9800
C29 H29C 0.9800
C30 H30A 0.9800
C30 H30B 0.9800
C30 H30C 0.9800
C31 C32 1.049(9)
C31 H31A 0.9500
C31 H31B 0.9500
C33 C32 1.524(10)
C33 C34 1.557(6)
C33 H33A 0.9900
C33 H33B 0.9900
C34 C38 1.502(5)
C34 C39 1.510(5)
C34 C35 1.555(5)
C35 C36 1.537(7)
C35 H35A 0.9900
C35 H35B 0.9900
C36 C37 1.246(7)
C36 H36 0.9500
C37 H37A 0.9500
C37 H37B 0.9500
C38 O7 1.212(4)
C38 N9 1.375(4)
C39 O8B 1.255(6)
C39 N10 1.363(5)
C39 O8A 1.368(8)
C40 N10 1.310(4)
C40 N9 1.352(4)
C40 N11 1.361(4)
C41 O9 1.222(4)
C41 N12 1.321(5)
C41 N11 1.417(5)
C42A C43A 1.293(10)
C42A N12 1.495(8)
C42A H42A 0.9900
C42A H42B 0.9900
C42B C43B 1.191(11)
C42B N12 1.560(9)
C42B H42C 0.9900
C42B H42D 0.9900
C43A C44 1.429(9)
C43A C45 1.592(10)
C43B C45 1.592(10)
C43B C44 1.655(11)
C43B H44C 1.4511
C44 H44C 0.9700
C44 H44A 0.9700
C44 H44B 0.9700
C44 H44C 0.9700
C45 H45A 0.9696
C45 H45B 0.9700
C45 H45C 0.9701
N2 H2N 0.80(3)
N3 H3N 0.80(3)
N4 H4N 0.93(4)
N5 H5N 0.87(4)
N7 H7N 0.90(3)
N8 H8N 0.96(4)
N9 H9N 0.85(4)
N11 H11N 0.88(4)
N12 H12N 0.83(4)
C32 H32 0.9500

loop_
_geom_torsion_atom_site_label_1
_geom_torsion_atom_site_label_2
_geom_torsion_atom_site_label_3
_geom_torsion_atom_site_label_4
_geom_torsion
C1 C2 C3 C4 -126.4(5)
C2 C3 C4 C9 66.1(4)
C2 C3 C4 C8 -58.5(4)
C2 C3 C4 C5 -177.6(4)
C9 C4 C5 C6 -62.0(4)
C8 C4 C5 C6 62.3(4)
C3 C4 C5 C6 -179.6(3)
C4 C5 C6 C7 107.5(4)
C9 C4 C8 O1 178.4(3)
C3 C4 C8 O1 -60.4(4)
C5 C4 C8 O1 58.7(4)
C9 C4 C8 N1 -2.1(5)
C3 C4 C8 N1 119.1(4)
C5 C4 C8 N1 -121.9(4)
C8 C4 C9 O2 -177.5(3)
C3 C4 C9 O2 61.8(5)
C5 C4 C9 O2 -56.3(5)
C8 C4 C9 N2 1.9(4)
C3 C4 C9 N2 -118.8(3)
C5 C4 C9 N2 123.2(3)
N4 C12 C13 C15 -69.1(5)
N4 C12 C13 C14 56.5(5)
C16 C17 C18 C19 120.5(4)
C17 C18 C19 C23 67.9(4)
C17 C18 C19 C24 -56.6(4)
C17 C18 C19 C20 -174.6(3)
C23 C19 C20 C21 -67.3(4)
C24 C19 C20 C21 56.4(4)
C18 C19 C20 C21 174.8(3)
C19 C20 C21 C22 110.2(5)
C24 C19 C23 O4 -179.9(3)
C18 C19 C23 O4 58.9(5)
C20 C19 C23 O4 -60.0(5)
C24 C19 C23 N5 -1.0(5)
C18 C19 C23 N5 -122.2(3)
C20 C19 C23 N5 118.9(4)
C23 C19 C24 O5 176.8(3)
C18 C19 C24 O5 -62.3(4)
C20 C19 C24 O5 57.0(4)
C23 C19 C24 N6 -4.1(5)
C18 C19 C24 N6 116.9(4)
C20 C19 C24 N6 -123.8(4)
N8 C27 C28 C29 -58.3(5)
N8 C27 C28 C30 177.4(4)
C32 C33 C34 C38 -54.1(6)
C32 C33 C34 C39 66.7(6)
C32 C33 C34 C35 -172.3(5)
C38 C34 C35 C36 58.4(5)
C39 C34 C35 C36 -66.8(5)
C33 C34 C35 C36 175.0(4)
C34 C35 C36 C37 119.6(6)
C39 C34 C38 O7 166.4(4)
C35 C34 C38 O7 41.7(5)
C33 C34 C38 O7 -76.2(5)
C39 C34 C38 N9 -17.6(5)
C35 C34 C38 N9 -142.2(3)
C33 C34 C38 N9 99.9(4)
C38 C34 C39 O8B 172.2(5)
C35 C34 C39 O8B -64.4(6)
C33 C34 C39 O8B 54.9(6)
C38 C34 C39 N10 11.9(7)
C35 C34 C39 N10 135.3(5)
C33 C34 C39 N10 -105.4(5)
C38 C34 C39 O8A -145.0(5)
C35 C34 C39 O8A -21.6(7)
C33 C34 C39 O8A 97.7(6)
N12 C42A C43A C44 -31.9(15)
N12 C42A C43A C45 134.8(9)
N12 C42B C43B C45 -144.4(9)
N12 C42B C43B C44 -20.6(15)
C42A C43A C44 H44C 104.3
C45 C43A C44 H44C -63.4
C42A C43A C44 C43B 95.2(13)
C45 C43A C44 C43B -72.5(10)
C42B C43B C44 H44C 124.6
C45 C43B C44 H44C -105.2
C42B C43B C44 C43A -65.8(12)
C45 C43B C44 C43A 64.4(9)
C42A C43A C45 C43B -86.4(12)
C44 C43A C45 C43B 82.2(11)
C42B C43B C45 C43A 80.7(12)
C44 C43B C45 C43A -54.0(9)
N2 C10 N1 C8 -0.4(5)
N3 C10 N1 C8 178.7(3)
O1 C8 N1 C10 -179.2(3)
C4 C8 N1 C10 1.4(5)
N1 C10 N2 C9 0.4(5)
N3 C10 N2 C9 -178.7(3)
O2 C9 N2 C10 178.2(3)
C4 C9 N2 C10 -1.3(5)
N1 C10 N3 C11 -175.9(3)
N2 C10 N3 C11 3.3(5)
O3 C11 N3 C10 -6.7(6)
N4 C11 N3 C10 174.5(3)
O3 C11 N4 C12 -1.9(6)
N3 C11 N4 C12 176.8(3)
C13 C12 N4 C11 106.8(4)
N6 C25 N5 C23 -6.6(6)
N7 C25 N5 C23 174.0(3)
O4 C23 N5 C25 -175.0(3)
C19 C23 N5 C25 6.0(5)
N7 C25 N6 C24 -179.5(3)
N5 C25 N6 C24 1.1(5)
O5 C24 N6 C25 -176.7(3)
C19 C24 N6 C25 4.2(5)
N6 C25 N7 C26 176.6(3)
N5 C25 N7 C26 -3.9(5)
O6 C26 N7 C25 8.1(5)
N8 C26 N7 C25 -170.7(3)
O6 C26 N8 C27 2.8(6)
N7 C26 N8 C27 -178.5(3)
C28 C27 N8 C26 123.8(4)
N10 C40 N9 C38 -6.6(6)
N11 C40 N9 C38 173.1(3)
O7 C38 N9 C40 -167.6(4)
C34 C38 N9 C40 16.3(5)
N9 C40 N10 C39 -1.0(6)
N11 C40 N10 C39 179.3(4)
O8B C39 N10 C40 -162.2(5)
O8A C39 N10 C40 154.8(5)
C34 C39 N10 C40 -2.6(7)
N10 C40 N11 C41 173.1(3)
N9 C40 N11 C41 -6.6(5)
O9 C41 N11 C40 5.3(6)
N12 C41 N11 C40 -174.9(4)
O9 C41 N12 C42A 13.4(7)
N11 C41 N12 C42A -166.3(5)
O9 C41 N12 C42B -27.9(8)
N11 C41 N12 C42B 152.4(6)
C43A C42A N12 C41 -178.3(8)
C43A C42A N12 C42B -66.3(10)
C43B C42B N12 C41 171.9(9)
C43B C42B N12 C42A 82.8(12)
C34 C33 C32 C31 -86.9(11)
